data_4334539
loop_
_publ_author_name
'S\'ebastien Bontemps'
'Marc Devillard'
'Sonia Mallet-Ladeira'
'Ghenwa Bouhadir'
'Karinne Miqueu'
'Didier Bourissou'

_publ_section_title
;
 Phosphino-Boryl-Naphthalenes: Geometrically Enforced, Yet Lewis Acid
 Responsive P \\rightarrow B Interactions
;
_journal_name_full 'Inorganic Chemistry'
_journal_page_first 4714
_journal_page_last 4720
_journal_paper_doi 10.1021/ic4003466
_journal_volume 52
_journal_year 2013
_chemical_compound_source 'synthesis as described'
_chemical_formula_moiety 'C28 H28 B P'
_chemical_formula_sum 'C28 H28 B P'
_chemical_formula_weight 406.28
_chemical_name_systematic
;
 ?
;
_space_group_IT_number 2
_symmetry_cell_setting triclinic
_symmetry_Int_Tables_number 2
_symmetry_space_group_name_Hall '-P 1'
_symmetry_space_group_name_H-M 'P -1'
_atom_sites_solution_hydrogens geom
_atom_sites_solution_primary direct
_atom_sites_solution_secondary difmap
_cell_angle_alpha 107.945(7)
_cell_angle_beta 100.623(6)
_cell_angle_gamma 97.096(6)
_cell_formula_units_Z 2
_cell_length_a 8.2638(10)
_cell_length_b 10.8794(13)
_cell_length_c 13.1612(16)
_cell_measurement_reflns_used 7213
_cell_measurement_temperature 193(2)
_cell_measurement_theta_max 31.34
_cell_measurement_theta_min 2.71
_cell_measurement_wavelength 0.71073
_cell_volume 1085.6(2)
_computing_cell_refinement 'APEX2 and SAINT (Bruker, 2008)'
_computing_data_collection 'APEX2 (Bruker, 2008)'
_computing_data_reduction 'SAINT (Bruker, 2008)'
_computing_molecular_graphics 'Ortep-3 for Windows (Farrugia, 1997)'
_computing_publication_material 'WinGX publication routines (Farrugia, 1999)'
_computing_structure_refinement 'SHELXL-97 (Sheldrick, 2008)'
_computing_structure_solution 'SHELXS-97 (Sheldrick, 2008)'
_diffrn_ambient_temperature 193(2)
_diffrn_measured_fraction_theta_full 0.992
_diffrn_measured_fraction_theta_max 0.992
_diffrn_measurement_device_type 'Bruker Kappa APEX II Quazar'
_diffrn_measurement_method 'phi and omega scans'
_diffrn_radiation_monochromator 'multilayer optics'
_diffrn_radiation_probe x-ray
_diffrn_radiation_source 'microfocus sealed tube'
_diffrn_radiation_type MoK\a
_diffrn_radiation_wavelength 0.71073
_diffrn_reflns_av_R_equivalents 0.031
_diffrn_reflns_av_unetI/netI 0.0261
_diffrn_reflns_limit_h_max 7
_diffrn_reflns_limit_h_min -9
_diffrn_reflns_limit_k_max 13
_diffrn_reflns_limit_k_min -13
_diffrn_reflns_limit_l_max 15
_diffrn_reflns_limit_l_min -15
_diffrn_reflns_number 17706
_diffrn_reflns_theta_full 25.35
_diffrn_reflns_theta_max 25.35
_diffrn_reflns_theta_min 1.67
_diffrn_standards_decay_% 0
_diffrn_standards_interval_count 0
_diffrn_standards_interval_time 0
_diffrn_standards_number 0
_exptl_absorpt_coefficient_mu 0.139
_exptl_absorpt_correction_T_max 0.9917
_exptl_absorpt_correction_T_min 0.9870
_exptl_absorpt_correction_type multi-scan
_exptl_absorpt_process_details '(SADABS; Bruker, 2008)'
_exptl_crystal_colour colourless
_exptl_crystal_density_diffrn 1.243
_exptl_crystal_description parallelepiped
_exptl_crystal_F_000 432
_exptl_crystal_size_max 0.36
_exptl_crystal_size_mid 0.08
_exptl_crystal_size_min 0.06
_refine_diff_density_max 0.381
_refine_diff_density_min -0.474
_refine_diff_density_rms 0.134
_refine_ls_extinction_method none
_refine_ls_goodness_of_fit_ref 1.226
_refine_ls_hydrogen_treatment constr
_refine_ls_matrix_type full
_refine_ls_number_parameters 275
_refine_ls_number_reflns 3930
_refine_ls_number_restraints 0
_refine_ls_restrained_S_all 1.226
_refine_ls_R_factor_all 0.0498
_refine_ls_R_factor_gt 0.04
_refine_ls_shift/su_max 0
_refine_ls_shift/su_mean 0
_refine_ls_structure_factor_coef Fsqd
_refine_ls_weighting_details 'calc w=1/[\s^2^(Fo^2^)+(0.0846P)^2^+0.2708P] where P=(Fo^2^+2Fc^2^)/3'
_refine_ls_weighting_scheme calc
_refine_ls_wR_factor_gt 0.1246
_refine_ls_wR_factor_ref 0.1503
_reflns_number_gt 3453
_reflns_number_total 3930
_reflns_threshold_expression >2sigma(I)
_cod_data_source_file ic4003466_si_002_3.cif
_cod_data_source_block 2-BFlu
_cod_database_code 4334539

loop_
_symmetry_equiv_pos_as_xyz
'x, y, z'
'-x, -y, -z'

loop_
_atom_site_label
_atom_site_type_symbol
_atom_site_fract_x
_atom_site_fract_y
_atom_site_fract_z
_atom_site_U_iso_or_equiv
_atom_site_adp_type
_atom_site_occupancy
_atom_site_symmetry_multiplicity
_atom_site_calc_flag
_atom_site_refinement_flags
C1 C 0.4300(2) 0.43798(18) 0.25154(15) 0.0240(4) Uani 1 1 d .
C2 C 0.2853(2) 0.3746(2) 0.26516(16) 0.0277(4) Uani 1 1 d .
H2 H 0.2037 0.423 0.2901 0.033 Uiso 1 1 calc R
C3 C 0.2588(3) 0.2370(2) 0.24190(17) 0.0315(5) Uani 1 1 d .
H3 H 0.1609 0.1937 0.2541 0.038 Uiso 1 1 calc R
C4 C 0.3719(3) 0.1656(2) 0.20217(17) 0.0315(5) Uani 1 1 d .
H4 H 0.3506 0.073 0.1862 0.038 Uiso 1 1 calc R
C5 C 0.5208(3) 0.22678(19) 0.18413(16) 0.0273(4) Uani 1 1 d .
C6 C 0.6400(3) 0.1579(2) 0.13946(17) 0.0330(5) Uani 1 1 d .
H6 H 0.6232 0.0649 0.1198 0.04 Uiso 1 1 calc R
C7 C 0.7799(3) 0.2259(2) 0.12465(18) 0.0350(5) Uani 1 1 d .
H7 H 0.8574 0.1786 0.0924 0.042 Uiso 1 1 calc R
C8 C 0.8112(2) 0.3646(2) 0.15633(17) 0.0302(5) Uani 1 1 d .
H8 H 0.91 0.4085 0.1455 0.036 Uiso 1 1 calc R
C9 C 0.7022(2) 0.43765(18) 0.20244(15) 0.0236(4) Uani 1 1 d .
C10 C 0.5520(2) 0.36613(18) 0.21240(15) 0.0230(4) Uani 1 1 d .
C11 C 0.7996(2) 0.69349(18) 0.19492(16) 0.0232(4) Uani 1 1 d .
C12 C 0.7553(2) 0.6918(2) 0.08742(17) 0.0295(5) Uani 1 1 d .
H12 H 0.6723 0.6218 0.0346 0.035 Uiso 1 1 calc R
C13 C 0.8311(3) 0.7917(2) 0.05609(18) 0.0361(5) Uani 1 1 d .
H13 H 0.8007 0.7888 -0.018 0.043 Uiso 1 1 calc R
C14 C 0.9511(3) 0.8956(2) 0.13305(19) 0.0368(5) Uani 1 1 d .
H14 H 1.0007 0.9642 0.1116 0.044 Uiso 1 1 calc R
C15 C 0.9989(3) 0.89959(19) 0.24069(18) 0.0314(5) Uani 1 1 d .
H15 H 1.0809 0.9706 0.2932 0.038 Uiso 1 1 calc R
C16 C 0.9254(2) 0.79837(18) 0.27096(16) 0.0238(4) Uani 1 1 d .
C17 C 0.9664(2) 0.77844(18) 0.37779(16) 0.0239(4) Uani 1 1 d .
C18 C 1.0868(3) 0.8578(2) 0.47211(17) 0.0313(5) Uani 1 1 d .
H18 H 1.1508 0.9372 0.4733 0.038 Uiso 1 1 calc R
C19 C 1.1118(3) 0.8194(2) 0.56388(18) 0.0363(5) Uani 1 1 d .
H19 H 1.192 0.8735 0.629 0.044 Uiso 1 1 calc R
C20 C 1.0201(3) 0.7018(2) 0.56108(17) 0.0348(5) Uani 1 1 d .
H20 H 1.0404 0.6748 0.6236 0.042 Uiso 1 1 calc R
C21 C 0.8984(2) 0.6233(2) 0.46710(17) 0.0296(5) Uani 1 1 d .
H21 H 0.8359 0.5435 0.4662 0.036 Uiso 1 1 calc R
C22 C 0.8683(2) 0.66130(18) 0.37464(15) 0.0233(4) Uani 1 1 d .
C23 C 0.3758(2) 0.64834(19) 0.15911(17) 0.0277(4) Uani 1 1 d .
H23 H 0.4139 0.6035 0.0916 0.033 Uiso 1 1 calc R
C24 C 0.1879(3) 0.5947(2) 0.13608(19) 0.0357(5) Uani 1 1 d .
H24A H 0.1485 0.628 0.2034 0.054 Uiso 1 1 calc R
H24B H 0.1675 0.4982 0.1112 0.054 Uiso 1 1 calc R
H24C H 0.1271 0.6233 0.0788 0.054 Uiso 1 1 calc R
C25 C 0.4099(3) 0.7963(2) 0.1776(2) 0.0384(5) Uani 1 1 d .
H25A H 0.3574 0.8115 0.1105 0.058 Uiso 1 1 calc R
H25B H 0.5312 0.8291 0.1957 0.058 Uiso 1 1 calc R
H25C H 0.3628 0.8428 0.2383 0.058 Uiso 1 1 calc R
C26 C 0.4550(3) 0.7165(2) 0.40019(17) 0.0297(5) Uani 1 1 d .
H26 H 0.3421 0.7384 0.3803 0.036 Uiso 1 1 calc R
C27 C 0.4511(3) 0.6509(2) 0.48611(18) 0.0399(5) Uani 1 1 d .
H27A H 0.5584 0.6236 0.5038 0.06 Uiso 1 1 calc R
H27B H 0.3601 0.5735 0.4575 0.06 Uiso 1 1 calc R
H27C H 0.4324 0.7132 0.5526 0.06 Uiso 1 1 calc R
C28 C 0.5843(3) 0.8462(2) 0.45055(19) 0.0401(5) Uani 1 1 d .
H28A H 0.5511 0.905 0.5129 0.06 Uiso 1 1 calc R
H28B H 0.5893 0.8883 0.395 0.06 Uiso 1 1 calc R
H28C H 0.6949 0.8279 0.4759 0.06 Uiso 1 1 calc R
B1 B 0.7349(3) 0.5966(2) 0.25661(18) 0.0235(5) Uani 1 1 d .
P1 P 0.50020(6) 0.61082(4) 0.27329(4) 0.02213(18) Uani 1 1 d .

loop_
_atom_site_aniso_label
_atom_site_aniso_U_11
_atom_site_aniso_U_22
_atom_site_aniso_U_33
_atom_site_aniso_U_23
_atom_site_aniso_U_13
_atom_site_aniso_U_12
C1 0.0222(9) 0.0209(10) 0.0271(10) 0.0086(8) 0.0025(8) 0.0013(7)
C2 0.0239(10) 0.0269(10) 0.0317(10) 0.0110(9) 0.0057(8) 0.0012(8)
C3 0.0295(11) 0.0283(11) 0.0349(11) 0.0140(9) 0.0044(9) -0.0053(8)
C4 0.0371(11) 0.0203(10) 0.0334(11) 0.0114(8) 0.0010(9) -0.0033(8)
C5 0.0309(11) 0.0207(10) 0.0273(10) 0.0088(8) 0.0002(8) 0.0024(8)
C6 0.0394(12) 0.0200(10) 0.0365(11) 0.0083(9) 0.0022(9) 0.0081(9)
C7 0.0342(12) 0.0290(11) 0.0400(12) 0.0069(9) 0.0077(9) 0.0141(9)
C8 0.0232(10) 0.0299(11) 0.0367(11) 0.0105(9) 0.0064(8) 0.0056(8)
C9 0.0225(9) 0.0213(10) 0.0255(9) 0.0085(8) 0.0018(7) 0.0028(7)
C10 0.0237(9) 0.0198(9) 0.0232(9) 0.0074(8) 0.0006(7) 0.0022(7)
C11 0.0183(9) 0.0206(9) 0.0313(10) 0.0081(8) 0.0071(8) 0.0056(7)
C12 0.0265(10) 0.0293(11) 0.0311(10) 0.0088(9) 0.0062(8) 0.0045(8)
C13 0.0395(12) 0.0410(13) 0.0354(12) 0.0197(10) 0.0129(10) 0.0115(10)
C14 0.0403(12) 0.0301(11) 0.0480(13) 0.0212(10) 0.0174(10) 0.0052(9)
C15 0.0299(11) 0.0207(10) 0.0425(12) 0.0104(9) 0.0091(9) 0.0014(8)
C16 0.0210(9) 0.0196(9) 0.0321(10) 0.0078(8) 0.0094(8) 0.0062(7)
C17 0.0193(9) 0.0199(9) 0.0310(10) 0.0061(8) 0.0060(8) 0.0049(7)
C18 0.0252(10) 0.0255(11) 0.0363(11) 0.0041(9) 0.0037(8) 0.0013(8)
C19 0.0293(11) 0.0388(13) 0.0310(11) 0.0023(9) -0.0011(9) 0.0079(9)
C20 0.0348(11) 0.0416(13) 0.0306(11) 0.0135(10) 0.0063(9) 0.0154(10)
C21 0.0277(10) 0.0296(11) 0.0362(11) 0.0148(9) 0.0097(9) 0.0096(8)
C22 0.0179(9) 0.0213(9) 0.0312(10) 0.0080(8) 0.0073(8) 0.0062(7)
C23 0.0222(10) 0.0267(10) 0.0349(11) 0.0121(8) 0.0051(8) 0.0052(8)
C24 0.0229(10) 0.0374(12) 0.0453(13) 0.0149(10) 0.0029(9) 0.0064(9)
C25 0.0359(12) 0.0319(12) 0.0510(14) 0.0218(10) 0.0047(10) 0.0083(9)
C26 0.0262(10) 0.0265(10) 0.0348(11) 0.0059(9) 0.0091(8) 0.0078(8)
C27 0.0471(13) 0.0380(13) 0.0340(12) 0.0096(10) 0.0132(10) 0.0069(10)
C28 0.0421(13) 0.0249(11) 0.0446(13) 0.0000(10) 0.0116(10) 0.0034(9)
B1 0.0186(10) 0.0214(11) 0.0303(11) 0.0082(9) 0.0062(9) 0.0034(8)
P1 0.0181(3) 0.0175(3) 0.0299(3) 0.0074(2) 0.0053(2) 0.00206(19)

loop_
_atom_type_symbol
_atom_type_description
_atom_type_scat_dispersion_real
_atom_type_scat_dispersion_imag
_atom_type_scat_source
C C 0.0033 0.0016 'International Tables Vol C Tables 4.2.6.8 and 6.1.1.4'
H H 0 0 'International Tables Vol C Tables 4.2.6.8 and 6.1.1.4'
B B 0.0013 0.0007 'International Tables Vol C Tables 4.2.6.8 and 6.1.1.4'
P P 0.1023 0.0942 'International Tables Vol C Tables 4.2.6.8 and 6.1.1.4'

loop_
_geom_angle_atom_site_label_1
_geom_angle_atom_site_label_2
_geom_angle_atom_site_label_3
_geom_angle
C2 C1 C10 120.76(18)
C2 C1 P1 130.26(16)
C10 C1 P1 108.98(13)
C1 C2 C3 119.54(19)
C1 C2 H2 120.2
C3 C2 H2 120.2
C4 C3 C2 120.87(18)
C4 C3 H3 119.6
C2 C3 H3 119.6
C3 C4 C5 121.35(18)
C3 C4 H4 119.3
C5 C4 H4 119.3
C6 C5 C4 124.17(18)
C6 C5 C10 117.82(18)
C4 C5 C10 118.00(19)
C7 C6 C5 119.86(19)
C7 C6 H6 120.1
C5 C6 H6 120.1
C6 C7 C8 121.47(19)
C6 C7 H7 119.3
C8 C7 H7 119.3
C9 C8 C7 121.57(18)
C9 C8 H8 119.2
C7 C8 H8 119.2
C8 C9 C10 116.84(17)
C8 C9 B1 126.31(17)
C10 C9 B1 116.60(16)
C5 C10 C1 119.38(17)
C5 C10 C9 122.27(18)
C1 C10 C9 118.35(17)
C12 C11 C16 117.95(17)
C12 C11 B1 132.80(17)
C16 C11 B1 109.25(16)
C11 C12 C13 120.80(19)
C11 C12 H12 119.6
C13 C12 H12 119.6
C14 C13 C12 120.1(2)
C14 C13 H13 119.9
C12 C13 H13 119.9
C15 C14 C13 120.49(19)
C15 C14 H14 119.8
C13 C14 H14 119.8
C14 C15 C16 119.16(19)
C14 C15 H15 120.4
C16 C15 H15 120.4
C15 C16 C11 121.45(18)
C15 C16 C17 127.93(18)
C11 C16 C17 110.56(16)
C18 C17 C22 121.37(18)
C18 C17 C16 127.79(17)
C22 C17 C16 110.82(16)
C19 C18 C17 119.25(19)
C19 C18 H18 120.4
C17 C18 H18 120.4
C18 C19 C20 120.18(19)
C18 C19 H19 119.9
C20 C19 H19 119.9
C19 C20 C21 120.51(19)
C19 C20 H20 119.7
C21 C20 H20 119.7
C22 C21 C20 120.34(19)
C22 C21 H21 119.8
C20 C21 H21 119.8
C21 C22 C17 118.29(18)
C21 C22 B1 132.47(17)
C17 C22 B1 109.23(16)
C24 C23 C25 111.06(17)
C24 C23 P1 112.94(14)
C25 C23 P1 111.41(14)
C24 C23 H23 107
C25 C23 H23 107
P1 C23 H23 107
C23 C24 H24A 109.5
C23 C24 H24B 109.5
H24A C24 H24B 109.5
C23 C24 H24C 109.5
H24A C24 H24C 109.5
H24B C24 H24C 109.5
C23 C25 H25A 109.5
C23 C25 H25B 109.5
H25A C25 H25B 109.5
C23 C25 H25C 109.5
H25A C25 H25C 109.5
H25B C25 H25C 109.5
C27 C26 C28 108.97(18)
C27 C26 P1 113.31(15)
C28 C26 P1 110.66(14)
C27 C26 H26 107.9
C28 C26 H26 107.9
P1 C26 H26 107.9
C26 C27 H27A 109.5
C26 C27 H27B 109.5
H27A C27 H27B 109.5
C26 C27 H27C 109.5
H27A C27 H27C 109.5
H27B C27 H27C 109.5
C26 C28 H28A 109.5
C26 C28 H28B 109.5
H28A C28 H28B 109.5
C26 C28 H28C 109.5
H28A C28 H28C 109.5
H28B C28 H28C 109.5
C11 B1 C9 122.64(16)
C11 B1 C22 99.60(15)
C9 B1 C22 116.21(15)
C11 B1 P1 110.81(13)
C9 B1 P1 97.11(12)
C22 B1 P1 110.68(13)
C1 P1 C23 107.41(9)
C1 P1 C26 111.01(9)
C23 P1 C26 106.34(9)
C1 P1 B1 96.19(9)
C23 P1 B1 112.09(9)
C26 P1 B1 122.74(9)

loop_
_geom_bond_atom_site_label_1
_geom_bond_atom_site_label_2
_geom_bond_distance
C1 C2 1.374(3)
C1 C10 1.425(3)
C1 P1 1.8144(19)
C2 C3 1.412(3)
C2 H2 0.95
C3 C4 1.364(3)
C3 H3 0.95
C4 C5 1.420(3)
C4 H4 0.95
C5 C6 1.415(3)
C5 C10 1.423(3)
C6 C7 1.372(3)
C6 H6 0.95
C7 C8 1.412(3)
C7 H7 0.95
C8 C9 1.376(3)
C8 H8 0.95
C9 C10 1.431(3)
C9 B1 1.620(3)
C11 C12 1.388(3)
C11 C16 1.416(3)
C11 B1 1.614(3)
C12 C13 1.396(3)
C12 H12 0.95
C13 C14 1.390(3)
C13 H13 0.95
C14 C15 1.384(3)
C14 H14 0.95
C15 C16 1.391(3)
C15 H15 0.95
C16 C17 1.473(3)
C17 C18 1.396(3)
C17 C22 1.408(3)
C18 C19 1.384(3)
C18 H18 0.95
C19 C20 1.390(3)
C19 H19 0.95
C20 C21 1.396(3)
C20 H20 0.95
C21 C22 1.392(3)
C21 H21 0.95
C22 B1 1.621(3)
C23 C24 1.529(3)
C23 C25 1.533(3)
C23 P1 1.842(2)
C23 H23 1
C24 H24A 0.98
C24 H24B 0.98
C24 H24C 0.98
C25 H25A 0.98
C25 H25B 0.98
C25 H25C 0.98
C26 C27 1.515(3)
C26 C28 1.536(3)
C26 P1 1.845(2)
C26 H26 1
C27 H27A 0.98
C27 H27B 0.98
C27 H27C 0.98
C28 H28A 0.98
C28 H28B 0.98
C28 H28C 0.98
B1 P1 2.011(2)
